data_1532237
loop_
_publ_author_name
'Wang, Junhu'
'Kitazawa, Takafumi'
'Nakada, Masami'
'Yamashita, Toshiyuki'
'Takeda, Masuo'

_publ_section_title
;
 Structural characterization of neptunyl(VI) trinitrato complexes:
 M[NpO~2~(NO~3~)~3~] (M = NH~4~^+^ and K^+^)
;
_journal_issue 2
_journal_name_full 'Bulletin of the Chemical Society of Japan'
_journal_page_first 253
_journal_page_last 257
_journal_paper_doi 10.1246/bcsj.75.253
_journal_volume 75
_journal_year 2002
_chemical_formula_sum 'K N3 Np O11'
_chemical_name_systematic 'K (Np O2) (N O3)3'
_space_group_IT_number 167
_symmetry_space_group_name_Hall '-R 3 2"c'
_symmetry_space_group_name_H-M 'R -3 c :H'
_cell_angle_alpha 90
_cell_angle_beta 90
_cell_angle_gamma 120
_cell_formula_units_Z 6
_cell_length_a 9.22
_cell_length_b 9.22
_cell_length_c 18.76
_cell_volume 1381.101
_citation_journal_id_ASTM BCSJA8
_cod_data_source_file Wang_BCSJA8_2002_1112.cif
_cod_data_source_block K1N3Np1O11
_cod_original_formula_sum 'K1 N3 Np1 O11'
_cod_database_code 1532237

loop_
_symmetry_equiv_pos_as_xyz
x,y,z
-y,x-y,z
-x+y,-x,z
y,x,-z+1/2
-x,-x+y,-z+1/2
x-y,-y,-z+1/2
-x,-y,-z
y,-x+y,-z
x-y,x,-z
-y,-x,z-1/2
x,x-y,z-1/2
-x+y,y,z-1/2
x+2/3,y+1/3,z+1/3
-y+2/3,x-y+1/3,z+1/3
-x+y+2/3,-x+1/3,z+1/3
y+2/3,x+1/3,-z+5/6
-x+2/3,-x+y+1/3,-z+5/6
x-y+2/3,-y+1/3,-z+5/6
-x+2/3,-y+1/3,-z+1/3
y+2/3,-x+y+1/3,-z+1/3
x-y+2/3,x+1/3,-z+1/3
-y+2/3,-x+1/3,z-1/6
x+2/3,x-y+1/3,z-1/6
-x+y+2/3,y+1/3,z-1/6
x+1/3,y+2/3,z+2/3
-y+1/3,x-y+2/3,z+2/3
-x+y+1/3,-x+2/3,z+2/3
y+1/3,x+2/3,-z+7/6
-x+1/3,-x+y+2/3,-z+7/6
x-y+1/3,-y+2/3,-z+7/6
-x+1/3,-y+2/3,-z+2/3
y+1/3,-x+y+2/3,-z+2/3
x-y+1/3,x+2/3,-z+2/3
-y+1/3,-x+2/3,z+1/6
x+1/3,x-y+2/3,z+1/6
-x+y+1/3,y+2/3,z+1/6

loop_
_atom_site_label
_atom_site_type_symbol
_atom_site_fract_x
_atom_site_fract_y
_atom_site_fract_z
_atom_site_occupancy
_atom_site_U_iso_or_equiv
O3 O-2 0.8243 0.1301 0.2542 1 0.0
N1 N+5 0.694 0 0.25 1 0.0
K1 K+1 0 0 0 1 0.0
Np1 Np+6 0 0 0.25 1 0.0
O1 O-2 0 0 0.3426 1 0.0
O2 O-2 0.5568 0 0.25 1 0.0
